data_4129507
loop_
_publ_author_name
'Thompson, Samuel J.'
'Thach, Danny Q.'
'Dong, Guangbin'

_publ_section_title
;
 Cyclic Ether Synthesis via Palladium-Catalyzed Directed Dehydrogenative
 Annulation at Unactivated Terminal Positions.
;
_journal_issue 36
_journal_name_full 'Journal of the American Chemical Society'
_journal_page_first 11586
_journal_page_last 11589
_journal_paper_doi 10.1021/jacs.5b07384
_journal_volume 137
_journal_year 2015
_chemical_formula_moiety 'C28 H31 N O4'
_chemical_formula_sum 'C28 H31 N O4'
_chemical_formula_weight 445.54
_space_group_crystal_system monoclinic
_space_group_IT_number 14
_space_group_name_Hall '-P 2yn'
_space_group_name_H-M_alt 'P 1 21/n 1'
_atom_sites_solution_hydrogens mixed
_audit_creation_method SHELXL-2013
_cell_angle_alpha 90
_cell_angle_beta 98.392(3)
_cell_angle_gamma 90
_cell_formula_units_Z 4
_cell_length_a 11.500(3)
_cell_length_b 14.485(4)
_cell_length_c 14.038(4)
_cell_measurement_reflns_used 6675
_cell_measurement_temperature 100(2)
_cell_measurement_theta_max 27.5
_cell_measurement_theta_min 1.40
_cell_volume 2313.4(11)
_computing_cell_refinement 'CrystalClear (Rigaku Inc., 2008)'
_computing_data_collection 'CrystalClear (Rigaku Inc., 2008)'
_computing_data_reduction 'CrystalClear (Rigaku Inc., 2008)'
_computing_molecular_graphics 'XP SHELXTL/PC, Siemens Analytical'
_computing_publication_material 'XP SHELXTL/PC, Siemens Analytical'
_computing_structure_refinement 'SHELXL-2013 (Sheldrick, 2013)'
_computing_structure_solution
;

SIR97 - Altomare A., Burla M.C., Camalli M., Cascarano G.L., Giacovazzo C., 
Guagliardi A., Moliterni A.G.G., Polidori G.,Spagna R.
;
_diffrn_ambient_temperature 100(2)
_diffrn_measured_fraction_theta_full 0.998
_diffrn_measured_fraction_theta_max 0.995
_diffrn_measurement_device_type 'Rigaku AFC12 with Saturn 724+ CCD'
_diffrn_measurement_method \w-scans
_diffrn_radiation_type MoK\a
_diffrn_radiation_wavelength 0.71073
_diffrn_reflns_av_R_equivalents 0.0480
_diffrn_reflns_av_unetI/netI 0.0365
_diffrn_reflns_Laue_measured_fraction_full 0.998
_diffrn_reflns_Laue_measured_fraction_max 0.995
_diffrn_reflns_limit_h_max 14
_diffrn_reflns_limit_h_min -14
_diffrn_reflns_limit_k_max 18
_diffrn_reflns_limit_k_min -18
_diffrn_reflns_limit_l_max 18
_diffrn_reflns_limit_l_min -18
_diffrn_reflns_number 28639
_diffrn_reflns_point_group_measured_fraction_full 0.998
_diffrn_reflns_point_group_measured_fraction_max 0.995
_diffrn_reflns_theta_full 25.242
_diffrn_reflns_theta_max 27.490
_diffrn_reflns_theta_min 3.172
_diffrn_source 'sealed tube'
_exptl_absorpt_coefficient_mu 0.085
_exptl_absorpt_correction_T_max 1.00
_exptl_absorpt_correction_T_min 0.812
_exptl_absorpt_correction_type multi-scan
_exptl_absorpt_process_details
;
Abscor. T. Higashi (2001). The Rigaku Corporation, Tokyo, Japan.
;
_exptl_crystal_colour colorless
_exptl_crystal_density_diffrn 1.279
_exptl_crystal_description prism
_exptl_crystal_F_000 952
_exptl_crystal_size_max 0.250
_exptl_crystal_size_mid 0.160
_exptl_crystal_size_min 0.140
_refine_diff_density_max 0.449
_refine_diff_density_min -0.289
_refine_diff_density_rms 0.048
_refine_ls_extinction_method none
_refine_ls_goodness_of_fit_ref 1.039
_refine_ls_hydrogen_treatment mixed
_refine_ls_matrix_type full
_refine_ls_number_parameters 313
_refine_ls_number_reflns 5282
_refine_ls_number_restraints 0
_refine_ls_restrained_S_all 1.039
_refine_ls_R_factor_all 0.0731
_refine_ls_R_factor_gt 0.0530
_refine_ls_shift/su_max 0.001
_refine_ls_shift/su_mean 0.000
_refine_ls_structure_factor_coef Fsqd
_refine_ls_weighting_details 'w=1/[\s^2^(Fo^2^)+(0.0723P)^2^+1.0243P] where P=(Fo^2^+2Fc^2^)/3'
_refine_ls_weighting_scheme calc
_refine_ls_wR_factor_gt 0.1335
_refine_ls_wR_factor_ref 0.1440
_reflns_Friedel_coverage 0.000
_reflns_number_gt 4060
_reflns_number_total 5282
_reflns_threshold_expression 'I > 2\s(I)'
_cod_data_source_file ja5b07384_si_003.cif
_cod_data_source_block shelx
_cod_original_cell_volume 2313.4(10)
_cod_original_sg_symbol_H-M 'P 21/n'
_cod_database_code 4129507
_shelx_space_group_comment
;
The symmetry employed for this shelxl refinement is uniquely defined
by the following loop, which should always be used as a source of
symmetry information in preference to the above space-group names.
They are only intended as comments.
;
_shelx_estimated_absorpt_t_min 0.979
_shelx_estimated_absorpt_t_max 0.988
_shelxl_version_number 2013-4

loop_
_space_group_symop_operation_xyz
'x, y, z'
'-x+1/2, y+1/2, -z+1/2'
'-x, -y, -z'
'x-1/2, -y-1/2, z-1/2'

loop_
_atom_site_label
_atom_site_type_symbol
_atom_site_fract_x
_atom_site_fract_y
_atom_site_fract_z
_atom_site_U_iso_or_equiv
_atom_site_adp_type
_atom_site_occupancy
_atom_site_site_symmetry_order
_atom_site_calc_flag
_atom_site_refinement_flags_posn
_atom_site_refinement_flags_adp
C1 C 0.89394(14) 0.58681(12) 0.17040(12) 0.0228(4) Uani 1 1 d . .
C2 C 0.87570(14) 0.66276(12) 0.24393(12) 0.0222(4) Uani 1 1 d . .
H2A H 0.8878 0.6412 0.3116 0.027 Uiso 1 1 calc R U
H2B H 0.8000 0.6960 0.2286 0.027 Uiso 1 1 calc R U
C3 C 0.98322(14) 0.71693(11) 0.21481(12) 0.0202(3) Uani 1 1 d . .
C4 C 0.97072(15) 0.65572(12) 0.12229(12) 0.0228(4) Uani 1 1 d . .
H4A H 0.9283 0.6864 0.0644 0.027 Uiso 1 1 calc R U
H4B H 1.0460 0.6292 0.1088 0.027 Uiso 1 1 calc R U
C5 C 0.96244(15) 0.50394(12) 0.21674(13) 0.0241(4) Uani 1 1 d . .
H5A H 0.9086 0.4658 0.2493 0.029 Uiso 1 1 calc R U
H5B H 1.0253 0.5269 0.2669 0.029 Uiso 1 1 calc R U
C6 C 1.01890(16) 0.44169(13) 0.14710(15) 0.0289(4) Uani 1 1 d . .
C7 C 1.14478(16) 0.41617(15) 0.18416(17) 0.0370(5) Uani 1 1 d . .
H7A H 1.1476 0.3807 0.2439 0.055 Uiso 1 1 calc R U
H7B H 1.1917 0.4725 0.1968 0.055 Uiso 1 1 calc R U
H7C H 1.1767 0.3788 0.1358 0.055 Uiso 1 1 calc R U
C8 C 0.79877(15) 0.29343(13) 0.04862(13) 0.0239(4) Uani 1 1 d . .
C9 C 0.68491(14) 0.28243(12) -0.01223(12) 0.0228(4) Uani 1 1 d . .
C10 C 0.61518(15) 0.35644(13) -0.05432(12) 0.0245(4) Uani 1 1 d . .
C11 C 0.50931(16) 0.33987(14) -0.11382(13) 0.0295(4) Uani 1 1 d . .
H11 H 0.4619 0.3898 -0.1407 0.035 Uiso 1 1 calc R U
C12 C 0.47412(16) 0.24950(14) -0.13325(14) 0.0317(4) Uani 1 1 d . .
H12 H 0.4027 0.2382 -0.1748 0.038 Uiso 1 1 calc R U
C13 C 0.54003(16) 0.17522(13) -0.09384(13) 0.0289(4) Uani 1 1 d . .
H13 H 0.5139 0.1138 -0.1078 0.035 Uiso 1 1 calc R U
C14 C 0.64481(15) 0.19169(12) -0.03371(12) 0.0238(4) Uani 1 1 d . .
C15 C 1.09752(14) 0.70280(11) 0.28380(12) 0.0197(3) Uani 1 1 d . .
C16 C 1.20275(15) 0.67994(12) 0.25101(13) 0.0253(4) Uani 1 1 d . .
H16 H 1.2032 0.6707 0.1841 0.030 Uiso 1 1 calc R U
C17 C 1.30660(16) 0.67044(13) 0.31406(14) 0.0304(4) Uani 1 1 d . .
H17 H 1.3771 0.6545 0.2902 0.036 Uiso 1 1 calc R U
C18 C 1.30779(16) 0.68413(13) 0.41188(14) 0.0285(4) Uani 1 1 d . .
H18 H 1.3787 0.6771 0.4553 0.034 Uiso 1 1 calc R U
C19 C 1.20464(16) 0.70820(13) 0.44573(13) 0.0281(4) Uani 1 1 d . .
H19 H 1.2051 0.7184 0.5126 0.034 Uiso 1 1 calc R U
C20 C 1.10081(15) 0.71753(12) 0.38263(12) 0.0234(4) Uani 1 1 d . .
H20 H 1.0308 0.7342 0.4069 0.028 Uiso 1 1 calc R U
C21 C 0.96701(14) 0.81981(12) 0.19651(12) 0.0198(3) Uani 1 1 d . .
C22 C 1.03954(15) 0.86527(12) 0.13968(12) 0.0241(4) Uani 1 1 d . .
H22 H 1.0980 0.8312 0.1135 0.029 Uiso 1 1 calc R U
C23 C 1.02782(16) 0.95853(13) 0.12095(13) 0.0279(4) Uani 1 1 d . .
H23 H 1.0782 0.9880 0.0824 0.034 Uiso 1 1 calc R U
C24 C 0.94244(16) 1.00955(13) 0.15830(14) 0.0302(4) Uani 1 1 d . .
H24 H 0.9332 1.0735 0.1443 0.036 Uiso 1 1 calc R U
C25 C 0.87079(16) 0.96621(13) 0.21614(15) 0.0308(4) Uani 1 1 d . .
H25 H 0.8131 1.0008 0.2427 0.037 Uiso 1 1 calc R U
C26 C 0.88331(15) 0.87211(12) 0.23537(13) 0.0259(4) Uani 1 1 d . .
H26 H 0.8343 0.8431 0.2754 0.031 Uiso 1 1 calc R U
C27 C 0.59895(17) 0.51984(14) -0.08412(14) 0.0323(4) Uani 1 1 d . .
H27A H 0.6038 0.5136 -0.1530 0.048 Uiso 1 1 calc R U
H27B H 0.6370 0.5775 -0.0600 0.048 Uiso 1 1 calc R U
H27C H 0.5163 0.5208 -0.0744 0.048 Uiso 1 1 calc R U
C28 C 0.68019(18) 0.02943(13) -0.01262(15) 0.0347(5) Uani 1 1 d . .
H28A H 0.6031 0.0188 0.0074 0.052 Uiso 1 1 calc R U
H28B H 0.7379 -0.0127 0.0224 0.052 Uiso 1 1 calc R U
H28C H 0.6751 0.0183 -0.0820 0.052 Uiso 1 1 calc R U
N1 N 0.84627(13) 0.37060(11) 0.07570(11) 0.0270(3) Uani 1 1 d . .
O1 O 0.78670(11) 0.56061(9) 0.11329(10) 0.0296(3) Uani 1 1 d . .
O2 O 0.95784(11) 0.35421(9) 0.12942(10) 0.0313(3) Uani 1 1 d . .
O3 O 0.65761(11) 0.44278(9) -0.03260(9) 0.0297(3) Uani 1 1 d . .
O4 O 0.71575(11) 0.12267(8) 0.00828(9) 0.0275(3) Uani 1 1 d . .
H8 H 0.8409(17) 0.2400(15) 0.0686(15) 0.030(5) Uiso 1 1 d . .
H6 H 1.0195(19) 0.4729(15) 0.0808(16) 0.038(6) Uiso 1 1 d . .
H1O H 0.796(2) 0.500(2) 0.0919(19) 0.060(8) Uiso 1 1 d . .

loop_
_atom_site_aniso_label
_atom_site_aniso_U_11
_atom_site_aniso_U_22
_atom_site_aniso_U_33
_atom_site_aniso_U_23
_atom_site_aniso_U_13
_atom_site_aniso_U_12
C1 0.0206(8) 0.0217(9) 0.0255(9) 0.0009(7) 0.0012(7) -0.0015(6)
C2 0.0195(8) 0.0227(9) 0.0251(8) 0.0031(7) 0.0055(7) 0.0005(6)
C3 0.0206(8) 0.0207(9) 0.0196(8) 0.0014(6) 0.0046(6) 0.0000(6)
C4 0.0270(9) 0.0207(9) 0.0209(8) 0.0011(7) 0.0038(7) 0.0010(7)
C5 0.0217(8) 0.0217(9) 0.0288(9) 0.0031(7) 0.0039(7) 0.0000(7)
C6 0.0257(9) 0.0224(9) 0.0384(11) -0.0038(8) 0.0044(8) -0.0017(7)
C7 0.0266(10) 0.0319(11) 0.0529(13) -0.0059(9) 0.0073(9) -0.0009(8)
C8 0.0244(8) 0.0212(9) 0.0268(9) -0.0001(7) 0.0057(7) 0.0023(7)
C9 0.0210(8) 0.0275(9) 0.0206(8) -0.0033(7) 0.0050(7) 0.0009(7)
C10 0.0253(8) 0.0275(9) 0.0217(8) -0.0029(7) 0.0064(7) 0.0024(7)
C11 0.0273(9) 0.0353(11) 0.0252(9) -0.0009(8) 0.0013(7) 0.0060(8)
C12 0.0248(9) 0.0398(12) 0.0291(10) -0.0050(8) -0.0010(7) 0.0004(8)
C13 0.0278(9) 0.0304(10) 0.0284(9) -0.0071(8) 0.0038(7) -0.0029(8)
C14 0.0227(8) 0.0275(9) 0.0224(8) -0.0020(7) 0.0075(7) 0.0024(7)
C15 0.0225(8) 0.0141(8) 0.0230(8) 0.0021(6) 0.0048(6) 0.0007(6)
C16 0.0245(9) 0.0280(10) 0.0247(9) 0.0001(7) 0.0077(7) 0.0026(7)
C17 0.0216(9) 0.0316(10) 0.0384(11) -0.0008(8) 0.0058(8) 0.0042(7)
C18 0.0237(9) 0.0238(9) 0.0354(10) 0.0005(8) -0.0044(7) 0.0025(7)
C19 0.0330(10) 0.0265(10) 0.0237(9) -0.0017(7) 0.0008(7) -0.0002(8)
C20 0.0246(8) 0.0228(9) 0.0234(8) 0.0000(7) 0.0059(7) 0.0015(7)
C21 0.0192(8) 0.0218(9) 0.0172(8) 0.0004(6) -0.0012(6) -0.0005(6)
C22 0.0253(9) 0.0257(9) 0.0212(8) 0.0001(7) 0.0031(7) -0.0016(7)
C23 0.0313(9) 0.0264(10) 0.0247(9) 0.0052(7) -0.0006(7) -0.0060(7)
C24 0.0304(9) 0.0196(9) 0.0365(10) 0.0024(8) -0.0091(8) -0.0007(7)
C25 0.0223(8) 0.0267(10) 0.0417(11) -0.0044(8) -0.0005(8) 0.0034(7)
C26 0.0213(8) 0.0267(10) 0.0298(9) -0.0011(7) 0.0044(7) -0.0003(7)
C27 0.0332(10) 0.0295(10) 0.0335(10) 0.0046(8) 0.0029(8) 0.0063(8)
C28 0.0350(10) 0.0249(10) 0.0416(11) -0.0030(8) -0.0034(9) -0.0033(8)
N1 0.0219(7) 0.0271(8) 0.0306(8) -0.0014(6) -0.0014(6) 0.0008(6)
O1 0.0240(6) 0.0248(7) 0.0376(7) -0.0016(6) -0.0038(5) -0.0005(5)
O2 0.0242(6) 0.0254(7) 0.0414(8) -0.0015(6) -0.0050(6) 0.0009(5)
O3 0.0323(7) 0.0234(7) 0.0316(7) 0.0007(5) -0.0012(6) 0.0034(5)
O4 0.0263(6) 0.0226(7) 0.0322(7) -0.0035(5) -0.0006(5) -0.0003(5)

loop_
_atom_type_symbol
_atom_type_description
_atom_type_scat_dispersion_real
_atom_type_scat_dispersion_imag
_atom_type_scat_source
C C 0.0033 0.0016 'International Tables Vol C Tables 4.2.6.8 and 6.1.1.4'
H H 0.0000 0.0000 'International Tables Vol C Tables 4.2.6.8 and 6.1.1.4'
N N 0.0061 0.0033 'International Tables Vol C Tables 4.2.6.8 and 6.1.1.4'
O O 0.0106 0.0060 'International Tables Vol C Tables 4.2.6.8 and 6.1.1.4'

loop_
_geom_angle_atom_site_label_1
_geom_angle_atom_site_label_2
_geom_angle_atom_site_label_3
_geom_angle
O1 C1 C5 112.42(14)
O1 C1 C2 112.09(14)
C5 C1 C2 112.77(14)
O1 C1 C4 115.38(14)
C5 C1 C4 113.58(14)
C2 C1 C4 88.51(13)
C1 C2 C3 89.60(12)
C1 C2 H2A 113.7
C3 C2 H2A 113.7
C1 C2 H2B 113.7
C3 C2 H2B 113.7
H2A C2 H2B 111.0
C21 C3 C15 108.15(13)
C21 C3 C4 114.97(14)
C15 C3 C4 114.66(13)
C21 C3 C2 116.93(14)
C15 C3 C2 113.93(13)
C4 C3 C2 87.27(12)
C1 C4 C3 89.57(13)
C1 C4 H4A 113.7
C3 C4 H4A 113.7
C1 C4 H4B 113.7
C3 C4 H4B 113.7
H4A C4 H4B 111.0
C1 C5 C6 115.35(15)
C1 C5 H5A 108.4
C6 C5 H5A 108.4
C1 C5 H5B 108.4
C6 C5 H5B 108.4
H5A C5 H5B 107.5
O2 C6 C7 105.09(15)
O2 C6 C5 112.39(15)
C7 C6 C5 113.32(16)
O2 C6 H6 107.1(12)
C7 C6 H6 106.5(12)
C5 C6 H6 111.9(12)
C6 C7 H7A 109.5
C6 C7 H7B 109.5
H7A C7 H7B 109.5
C6 C7 H7C 109.5
H7A C7 H7C 109.5
H7B C7 H7C 109.5
N1 C8 C9 125.18(17)
N1 C8 H8 117.1(12)
C9 C8 H8 117.7(12)
C14 C9 C10 117.95(16)
C14 C9 C8 117.57(15)
C10 C9 C8 124.41(16)
O3 C10 C11 123.09(16)
O3 C10 C9 116.09(15)
C11 C10 C9 120.81(17)
C12 C11 C10 119.04(17)
C12 C11 H11 120.5
C10 C11 H11 120.5
C13 C12 C11 121.91(17)
C13 C12 H12 119.0
C11 C12 H12 119.0
C12 C13 C14 119.07(18)
C12 C13 H13 120.5
C14 C13 H13 120.5
O4 C14 C13 123.15(16)
O4 C14 C9 115.65(15)
C13 C14 C9 121.20(16)
C16 C15 C20 117.64(16)
C16 C15 C3 121.98(15)
C20 C15 C3 120.29(15)
C17 C16 C15 121.39(16)
C17 C16 H16 119.3
C15 C16 H16 119.3
C18 C17 C16 120.12(17)
C18 C17 H17 119.9
C16 C17 H17 119.9
C19 C18 C17 119.40(17)
C19 C18 H18 120.3
C17 C18 H18 120.3
C18 C19 C20 120.42(17)
C18 C19 H19 119.8
C20 C19 H19 119.8
C19 C20 C15 121.02(16)
C19 C20 H20 119.5
C15 C20 H20 119.5
C26 C21 C22 117.98(16)
C26 C21 C3 122.72(15)
C22 C21 C3 119.29(15)
C23 C22 C21 121.31(17)
C23 C22 H22 119.3
C21 C22 H22 119.3
C22 C23 C24 120.21(17)
C22 C23 H23 119.9
C24 C23 H23 119.9
C25 C24 C23 119.46(17)
C25 C24 H24 120.3
C23 C24 H24 120.3
C24 C25 C26 120.16(18)
C24 C25 H25 119.9
C26 C25 H25 119.9
C25 C26 C21 120.84(17)
C25 C26 H26 119.6
C21 C26 H26 119.6
O3 C27 H27A 109.5
O3 C27 H27B 109.5
H27A C27 H27B 109.5
O3 C27 H27C 109.5
H27A C27 H27C 109.5
H27B C27 H27C 109.5
O4 C28 H28A 109.5
O4 C28 H28B 109.5
H28A C28 H28B 109.5
O4 C28 H28C 109.5
H28A C28 H28C 109.5
H28B C28 H28C 109.5
C8 N1 O2 109.14(14)
C1 O1 H1O 107.6(16)
N1 O2 C6 108.90(13)
C10 O3 C27 118.20(14)
C14 O4 C28 117.86(14)

loop_
_geom_bond_atom_site_label_1
_geom_bond_atom_site_label_2
_geom_bond_distance
C1 O1 1.421(2)
C1 C5 1.528(2)
C1 C2 1.544(2)
C1 C4 1.551(2)
C2 C3 1.568(2)
C2 H2A 0.9900
C2 H2B 0.9900
C3 C21 1.519(2)
C3 C15 1.528(2)
C3 C4 1.562(2)
C4 H4A 0.9900
C4 H4B 0.9900
C5 C6 1.541(3)
C5 H5A 0.9900
C5 H5B 0.9900
C6 O2 1.452(2)
C6 C7 1.511(3)
C6 H6 1.04(2)
C7 H7A 0.9800
C7 H7B 0.9800
C7 H7C 0.9800
C8 N1 1.277(2)
C8 C9 1.464(2)
C8 H8 0.93(2)
C9 C14 1.411(2)
C9 C10 1.415(3)
C10 O3 1.361(2)
C10 C11 1.393(3)
C11 C12 1.385(3)
C11 H11 0.9500
C12 C13 1.384(3)
C12 H12 0.9500
C13 C14 1.387(3)
C13 H13 0.9500
C14 O4 1.368(2)
C15 C16 1.396(2)
C15 C20 1.399(2)
C16 C17 1.386(3)
C16 H16 0.9500
C17 C18 1.386(3)
C17 H17 0.9500
C18 C19 1.385(3)
C18 H18 0.9500
C19 C20 1.386(2)
C19 H19 0.9500
C20 H20 0.9500
C21 C26 1.397(2)
C21 C22 1.400(2)
C22 C23 1.379(3)
C22 H22 0.9500
C23 C24 1.391(3)
C23 H23 0.9500
C24 C25 1.388(3)
C24 H24 0.9500
C25 C26 1.393(3)
C25 H25 0.9500
C26 H26 0.9500
C27 O3 1.443(2)
C27 H27A 0.9800
C27 H27B 0.9800
C27 H27C 0.9800
C28 O4 1.429(2)
C28 H28A 0.9800
C28 H28B 0.9800
C28 H28C 0.9800
N1 O2 1.4103(19)
O1 H1O 0.93(3)

loop_
_geom_hbond_atom_site_label_D
_geom_hbond_atom_site_label_H
_geom_hbond_atom_site_label_A
_geom_hbond_distance_DH
_geom_hbond_distance_HA
_geom_hbond_distance_DA
_geom_hbond_angle_DHA
O1 H1O N1 0.93(3) 1.99(3) 2.903(2) 165(2)

loop_
_geom_torsion_atom_site_label_1
_geom_torsion_atom_site_label_2
_geom_torsion_atom_site_label_3
_geom_torsion_atom_site_label_4
_geom_torsion
O1 C1 C2 C3 -133.83(14)
C5 C1 C2 C3 98.08(15)
C4 C1 C2 C3 -16.95(12)
C1 C2 C3 C21 133.58(15)
C1 C2 C3 C15 -98.99(15)
C1 C2 C3 C4 16.84(12)
O1 C1 C4 C3 130.85(15)
C5 C1 C4 C3 -97.26(15)
C2 C1 C4 C3 17.02(12)
C21 C3 C4 C1 -135.31(14)
C15 C3 C4 C1 98.39(15)
C2 C3 C4 C1 -16.76(12)
O1 C1 C5 C6 71.42(19)
C2 C1 C5 C6 -160.67(14)
C4 C1 C5 C6 -61.89(19)
C1 C5 C6 O2 -106.91(18)
C1 C5 C6 C7 134.12(17)
N1 C8 C9 C14 -178.87(17)
N1 C8 C9 C10 4.1(3)
C14 C9 C10 O3 -179.31(15)
C8 C9 C10 O3 -2.3(2)
C14 C9 C10 C11 1.0(2)
C8 C9 C10 C11 178.03(16)
O3 C10 C11 C12 178.89(17)
C9 C10 C11 C12 -1.5(3)
C10 C11 C12 C13 1.2(3)
C11 C12 C13 C14 -0.5(3)
C12 C13 C14 O4 -179.87(16)
C12 C13 C14 C9 0.0(3)
C10 C9 C14 O4 179.61(15)
C8 C9 C14 O4 2.4(2)
C10 C9 C14 C13 -0.3(2)
C8 C9 C14 C13 -177.51(16)
C21 C3 C15 C16 -97.33(18)
C4 C3 C15 C16 32.4(2)
C2 C3 C15 C16 130.83(17)
C21 C3 C15 C20 79.17(18)
C4 C3 C15 C20 -151.09(15)
C2 C3 C15 C20 -52.7(2)
C20 C15 C16 C17 1.2(3)
C3 C15 C16 C17 177.75(16)
C15 C16 C17 C18 -0.3(3)
C16 C17 C18 C19 -0.6(3)
C17 C18 C19 C20 0.7(3)
C18 C19 C20 C15 0.1(3)
C16 C15 C20 C19 -1.0(2)
C3 C15 C20 C19 -177.69(16)
C15 C3 C21 C26 -107.07(18)
C4 C3 C21 C26 123.36(17)
C2 C3 C21 C26 23.1(2)
C15 C3 C21 C22 71.93(18)
C4 C3 C21 C22 -57.6(2)
C2 C3 C21 C22 -157.87(15)
C26 C21 C22 C23 -1.1(2)
C3 C21 C22 C23 179.84(16)
C21 C22 C23 C24 -0.3(3)
C22 C23 C24 C25 1.3(3)
C23 C24 C25 C26 -0.9(3)
C24 C25 C26 C21 -0.5(3)
C22 C21 C26 C25 1.5(3)
C3 C21 C26 C25 -179.51(16)
C9 C8 N1 O2 -177.17(15)
C8 N1 O2 C6 171.16(15)
C7 C6 O2 N1 -167.59(15)
C5 C6 O2 N1 68.73(19)
C11 C10 O3 C27 -9.0(2)
C9 C10 O3 C27 171.31(15)
C13 C14 O4 C28 1.1(2)
C9 C14 O4 C28 -178.86(16)
